data_8100246
loop_
_publ_author_name
'Bujici, T. Mary'
'Wang, Xiao-Tai'
'Li, Shou-Jian'
'Zheng, Chong'

_publ_section_title
;
Crystal structure of Co(II)/Zn(II) coordination polymers supported 
by 1,3-bis(4-pyridyl)propane, {[Co(ClO~4~)~2~(C~13~H~14~N~2~)~2~] 
&#x00B7; 2C~6~H~6~}~n~ and {[Zn(ClO~4~)~2~(C~13~H~14~N~2~)~2~] 
&#x00B7; 2C~6~H~6~}~n~
;
_journal_issue 1
_journal_name_full 'Zeitschrift f\"ur Kristallographie - New Crystal Structures'
_journal_page_first 148
_journal_page_last 150
_journal_paper_doi 10.1524/ncrs.2003.218.jg.148
_journal_volume 218
_journal_year 2003
_chemical_formula_structural '[[Zn(NO3)2 (C13 H14 N2)2] &#x00B7; 2C6 H6]n'
_chemical_formula_sum 'C38 H40 Cl2 N4 O8 Zn'
_chemical_formula_weight 817.01
_space_group_IT_number 2
_symmetry_cell_setting triclinic
_symmetry_space_group_name_Hall '-P 1'
_symmetry_space_group_name_H-M 'P -1'
_cell_angle_alpha 69.381(6)
_cell_angle_beta 89.914(7)
_cell_angle_gamma 69.338(7)
_cell_formula_units_Z 1
_cell_length_a 9.160(3)
_cell_length_b 10.587(4)
_cell_length_c 11.457(4)
_cell_measurement_temperature 293(2)
_cell_volume 963.4(6)
_diffrn_ambient_temperature 293(2)
_exptl_crystal_density_diffrn 1.408
_cod_duplicate_entry 8100245
_cod_database_code 8100246

loop_
_symmetry_equiv_pos_as_xyz
'x, y, z'
'-x, -y, -z'

loop_
_atom_site_label
_atom_site_type_symbol
_atom_site_fract_x
_atom_site_fract_y
_atom_site_fract_z
_atom_site_U_iso_or_equiv
_atom_site_adp_type
_atom_site_occupancy
_atom_site_site_symmetry_multiplicity
_atom_site_Wyckoff_symbol
_atom_site_calc_flag
_atom_site_refinement_flags
_atom_site_disorder_assembly
_atom_site_disorder_group
Zn Zn 0.5000 0.0000 0.5000 0.0353(3) Uani 1 1 h d S . .
C01 C 0.3369(11) 0.5737(14) 0.1290(19) 0.140(5) Uani 1 2 i d . . .
H01 H 0.3830 0.4735 0.1500 0.22(6) Uiso 1 2 i calc R . .
C02 C 0.2881(12) 0.6688(19) 0.0056(15) 0.123(4) Uani 1 2 i d . . .
H02 H 0.3014 0.6322 -0.0583 0.24(7) Uiso 1 2 i calc R . .
C03 C 0.2226(12) 0.8113(17) -0.0239(11) 0.115(3) Uani 1 2 i d . . .
H03 H 0.1891 0.8732 -0.1080 0.18(5) Uiso 1 2 i calc R . .
C04 C 0.2043(11) 0.8663(13) 0.0639(12) 0.109(3) Uani 1 2 i d . . .
H04 H 0.1585 0.9668 0.0410 0.21(6) Uiso 1 2 i calc R . .
C05 C 0.2502(11) 0.7807(15) 0.1853(11) 0.105(3) Uani 1 2 i d . . .
H05 H 0.2377 0.8230 0.2452 0.15(4) Uiso 1 2 i calc R . .
C06 C 0.3139(11) 0.6351(16) 0.2232(11) 0.123(4) Uani 1 2 i d . . .
H06 H 0.3421 0.5762 0.3083 0.16(4) Uiso 1 2 i calc R . .
C1 C 0.0688(6) 0.4758(5) 0.7151(4) 0.0451(13) Uani 1 2 i d . . .
H1A H -0.0383 0.4788 0.7149 0.037(13) Uiso 1 2 i calc R . .
H1B H 0.0643 0.5737 0.6686 0.056(16) Uiso 1 2 i calc R . .
C2 C 0.1452(7) 0.4238(6) 0.8515(4) 0.0494(13) Uani 1 2 i d . . .
H2A H 0.2508 0.4245 0.8513 0.054(15) Uiso 1 2 i calc R . .
H2B H 0.0848 0.4910 0.8894 0.060(16) Uiso 1 2 i calc R . .
C3 C 0.1536(7) 0.2714(6) 0.9304(5) 0.0518(14) Uani 1 2 i d . . .
H3A H 0.0475 0.2719 0.9319 0.061(17) Uiso 1 2 i calc R . .
H3B H 0.2110 0.2052 0.8904 0.072(19) Uiso 1 2 i calc R . .
N11 N 0.3398(5) 0.1722(4) 0.5518(4) 0.0419(10) Uani 1 2 i d . . .
C12 C 0.1924(6) 0.1866(6) 0.5745(5) 0.0465(13) Uani 1 2 i d . . .
H12 H 0.1495 0.1267 0.5568 0.061(17) Uiso 1 2 i calc R . .
C13 C 0.1011(6) 0.2860(6) 0.6228(5) 0.0481(13) Uani 1 2 i d . . .
H13 H -0.0007 0.2916 0.6366 0.041(13) Uiso 1 2 i calc R . .
C14 C 0.1592(6) 0.3772(5) 0.6509(4) 0.0397(12) Uani 1 2 i d . . .
C15 C 0.3080(7) 0.3647(6) 0.6247(6) 0.0607(16) Uani 1 2 i d . . .
H15 H 0.3519 0.4256 0.6393 0.08(2) Uiso 1 2 i calc R . .
C16 C 0.3934(7) 0.2631(6) 0.5769(6) 0.0590(15) Uani 1 2 i d . . .
H16 H 0.4947 0.2574 0.5612 0.067(17) Uiso 1 2 i calc R . .
N21 N 0.3818(5) 0.1001(4) 0.3121(3) 0.0417(10) Uani 1 2 i d . . .
C22 C 0.4622(6) 0.1221(6) 0.2134(5) 0.0546(15) Uani 1 2 i d . . .
H22 H 0.5701 0.0985 0.2285 0.062(17) Uiso 1 2 i calc R . .
C23 C 0.3913(7) 0.1779(7) 0.0914(5) 0.0618(16) Uani 1 2 i d . . .
H23 H 0.4516 0.1909 0.0261 0.055(15) Uiso 1 2 i calc R . .
C24 C 0.2324(6) 0.2148(6) 0.0642(4) 0.0454(13) Uani 1 2 i d . . .
C25 C 0.1499(6) 0.1958(6) 0.1644(5) 0.0482(13) Uani 1 2 i d . . .
H25 H 0.0414 0.2219 0.1508 0.056(16) Uiso 1 2 i calc R . .
C26 C 0.2273(6) 0.1380(6) 0.2853(5) 0.0475(13) Uani 1 2 i d . . .
H26 H 0.1686 0.1248 0.3517 0.065(17) Uiso 1 2 i calc R . .
Cl Cl 0.75150(16) 0.20734(15) 0.40650(13) 0.0531(4) Uani 1 2 i d . . .
O1 O 0.6699(5) 0.1125(4) 0.4453(4) 0.0688(12) Uani 1 2 i d . . .
O2 O 0.7953(10) 0.2361(9) 0.5045(6) 0.163(3) Uani 1 2 i d . . .
O3 O 0.8734(8) 0.1538(8) 0.3484(8) 0.159(3) Uani 1 2 i d . . .
O4 O 0.6472(10) 0.3387(7) 0.3200(7) 0.171(3) Uani 1 2 i d . . .

loop_
_atom_site_aniso_label
_atom_site_aniso_U_11
_atom_site_aniso_U_22
_atom_site_aniso_U_33
_atom_site_aniso_U_23
_atom_site_aniso_U_13
_atom_site_aniso_U_12
Zn 0.0335(5) 0.0419(5) 0.0311(5) -0.0147(4) 0.0059(3) -0.0139(4)
C01 0.063(6) 0.101(9) 0.238(17) -0.069(10) -0.003(8) -0.006(5)
C02 0.068(6) 0.184(13) 0.191(13) -0.140(12) 0.051(7) -0.062(8)
C03 0.096(7) 0.190(12) 0.100(8) -0.058(9) 0.038(6) -0.098(8)
C04 0.103(7) 0.115(9) 0.132(9) -0.047(7) 0.016(7) -0.065(6)
C05 0.093(7) 0.152(10) 0.112(8) -0.078(8) 0.031(6) -0.066(7)
C06 0.086(7) 0.138(10) 0.110(9) -0.010(8) -0.010(6) -0.040(7)
C1 0.050(3) 0.038(3) 0.039(3) -0.012(2) 0.007(2) -0.009(2)
C2 0.061(4) 0.052(3) 0.038(3) -0.021(3) 0.009(2) -0.020(3)
C3 0.058(4) 0.060(4) 0.037(3) -0.011(3) -0.001(2) -0.029(3)
N11 0.046(3) 0.047(3) 0.036(2) -0.0166(19) 0.0082(19) -0.021(2)
C12 0.040(3) 0.060(3) 0.050(3) -0.029(3) 0.008(2) -0.022(3)
C13 0.034(3) 0.061(3) 0.054(3) -0.030(3) 0.007(2) -0.014(3)
C14 0.043(3) 0.041(3) 0.027(2) -0.009(2) 0.001(2) -0.009(2)
C15 0.068(4) 0.062(4) 0.081(4) -0.047(3) 0.031(3) -0.037(3)
C16 0.050(3) 0.067(4) 0.079(4) -0.039(3) 0.028(3) -0.032(3)
N21 0.044(2) 0.050(3) 0.034(2) -0.0158(19) 0.0086(19) -0.020(2)
C22 0.042(3) 0.081(4) 0.040(3) -0.017(3) 0.009(2) -0.027(3)
C23 0.056(4) 0.092(5) 0.035(3) -0.016(3) 0.014(3) -0.033(3)
C24 0.052(3) 0.051(3) 0.034(3) -0.012(2) 0.002(2) -0.024(3)
C25 0.037(3) 0.063(4) 0.041(3) -0.018(3) 0.001(2) -0.016(3)
C26 0.040(3) 0.063(4) 0.040(3) -0.020(3) 0.012(2) -0.017(3)
Cl 0.0509(8) 0.0558(9) 0.0579(9) -0.0177(7) 0.0124(7) -0.0299(7)
O1 0.066(3) 0.073(3) 0.100(3) -0.044(2) 0.038(2) -0.052(2)
O2 0.220(8) 0.252(9) 0.128(5) -0.112(6) 0.027(5) -0.173(7)
O3 0.130(5) 0.185(7) 0.234(8) -0.120(6) 0.132(6) -0.098(5)
O4 0.200(8) 0.077(4) 0.157(6) 0.029(4) -0.054(6) -0.035(5)

loop_
_geom_bond_atom_site_label_1
_geom_bond_atom_site_label_2
_geom_bond_distance
_geom_bond_site_symmetry_2
_geom_bond_publ_flag
Zn N21 2.126(4) 2_656 ?
Zn N21 2.126(4) . ?
Zn N11 2.168(4) 2_656 ?
Zn N11 2.168(4) . ?
Zn O1 2.239(3) 2_656 ?
Zn O1 2.239(3) . ?
C01 C02 1.376(16) . ?
C01 C06 1.425(15) . ?
C02 C03 1.325(14) . ?
C03 C04 1.312(13) . ?
C04 C05 1.334(13) . ?
C05 C06 1.341(14) . ?
C1 C14 1.498(7) . ?
C1 C2 1.537(7) . ?
C2 C3 1.521(7) . ?
C3 C24 1.511(7) 1_556 ?
N11 C16 1.335(7) . ?
N11 C12 1.341(6) . ?
C12 C13 1.378(7) . ?
C13 C14 1.378(7) . ?
C14 C15 1.366(7) . ?
C15 C16 1.374(8) . ?
N21 C26 1.331(6) . ?
N21 C22 1.345(6) . ?
C22 C23 1.369(7) . ?
C23 C24 1.371(7) . ?
C24 C25 1.368(7) . ?
C24 C3 1.511(7) 1_554 ?
C25 C26 1.378(7) . ?
Cl O3 1.352(6) . ?
Cl O2 1.358(5) . ?
Cl O4 1.387(6) . ?
Cl O1 1.407(4) . ?
